data_4062792
loop_
_publ_author_name
'Krug, Christopher'
'Hartwig, John F.'

_publ_contact_author
;
      Dr. John F. Hartwig
      Department of Chemistry
      Yale University
      225 Prospect St
      PO Box 208107
      New Haven, CT 06520-8107
      USA
;
_publ_contact_author_email john.hartwig@yale.edu
_publ_contact_author_fax '+203 432 6144'
_publ_contact_author_phone '+203 432 3917'
_publ_section_title
;
 Imine Insertion into a Late Metal--Carbon Bond To Form a Stable Amido Complex
;
_journal_coden_ASTM JACSAT
_journal_issue 9
_journal_name_full 'Journal of the American Chemical Society'
_journal_page_first 2694
_journal_page_last 2695
_journal_paper_doi 10.1021/ja038819a
_journal_volume 126
_journal_year 2004
_chemical_formula_sum 'C38 H36 N P2 Rh'
_chemical_formula_weight 671.53
_space_group_IT_number 2
_space_group_name_Hall '-P 1'
_space_group_name_H-M_alt 'P -1'
_symmetry_cell_setting triclinic
_symmetry_space_group_name_Hall '-P 1'
_symmetry_space_group_name_H-M 'P -1'
_cell_angle_alpha 84.261(3)
_cell_angle_beta 84.977(3)
_cell_angle_gamma 80.620(3)
_cell_formula_units_Z 2
_cell_length_a 11.1280(18)
_cell_length_b 11.1646(18)
_cell_length_c 13.098(2)
_cell_measurement_temperature 150(2)
_cell_volume 1593.3(4)
_diffrn_ambient_temperature 150(2)
_exptl_crystal_density_diffrn 1.400
_cod_depositor_comments
;
The following automatic conversions were performed:
'_symmetry_cell_setting' value 'Triclinic' changed to 'triclinic'
according to '/home/saulius/struct/CIF-dictionaries/cif_core.dic'
dictionary named 'cif_core.dic' version 2.4.1 from 2010-06-29.

Automatic conversion script
Id: cif_fix_enum 1527 2010-12-29 10:47:43Z saulius 

 Updated bibliographic information.

 Antanas Vaitkus,
 2019-10-02
;
_cod_database_code 4062792

loop_
_symmetry_equiv_pos_as_xyz
'x, y, z'
'-x, -y, -z'

loop_
_atom_site_label
_atom_site_type_symbol
_atom_site_fract_x
_atom_site_fract_y
_atom_site_fract_z
_atom_site_U_iso_or_equiv
_atom_site_adp_type
_atom_site_occupancy
_atom_site_symmetry_multiplicity
_atom_site_calc_flag
_atom_site_refinement_flags
_atom_site_disorder_assembly
_atom_site_disorder_group
Rh1 Rh 0.74275(2) 0.589676(19) 0.684317(17) 0.02091(8) Uani 1 1 d . . .
P1 P 0.72869(7) 0.66072(7) 0.83469(6) 0.02313(17) Uani 1 1 d . . .
P2 P 0.74058(7) 0.40676(7) 0.77288(6) 0.02244(17) Uani 1 1 d . . .
N1 N 0.7514(2) 0.5261(2) 0.53533(19) 0.0266(5) Uani 1 1 d . . .
C1 C 0.5822(3) 0.7515(3) 0.8749(2) 0.0250(6) Uani 1 1 d . . .
C2 C 0.4926(3) 0.7809(3) 0.8047(3) 0.0306(7) Uani 1 1 d . . .
H2A H 0.5077 0.7536 0.7377 0.037 Uiso 1 1 calc R . .
C3 C 0.3809(3) 0.8502(3) 0.8323(3) 0.0390(8) Uani 1 1 d . . .
H3A H 0.3197 0.8696 0.7845 0.047 Uiso 1 1 calc R . .
C4 C 0.3592(3) 0.8906(3) 0.9298(3) 0.0376(8) Uani 1 1 d . . .
H4A H 0.2835 0.9387 0.9484 0.045 Uiso 1 1 calc R . .
C5 C 0.4471(3) 0.8612(3) 0.9999(3) 0.0349(8) Uani 1 1 d . . .
H5A H 0.4316 0.8887 1.0668 0.042 Uiso 1 1 calc R . .
C6 C 0.5579(3) 0.7918(3) 0.9728(2) 0.0300(7) Uani 1 1 d . . .
H6A H 0.6180 0.7714 1.0215 0.036 Uiso 1 1 calc R . .
C7 C 0.8408(3) 0.7541(3) 0.8622(2) 0.0239(6) Uani 1 1 d . . .
C8 C 0.9634(3) 0.7002(3) 0.8628(2) 0.0299(7) Uani 1 1 d . . .
H8A H 0.9845 0.6150 0.8576 0.036 Uiso 1 1 calc R . .
C9 C 1.0545(3) 0.7689(3) 0.8710(3) 0.0354(8) Uani 1 1 d . . .
H9A H 1.1372 0.7304 0.8721 0.042 Uiso 1 1 calc R . .
C10 C 1.0256(3) 0.8930(3) 0.8775(3) 0.0380(8) Uani 1 1 d . . .
H10A H 1.0883 0.9400 0.8829 0.046 Uiso 1 1 calc R . .
C11 C 0.9052(3) 0.9488(3) 0.8762(3) 0.0350(8) Uani 1 1 d . . .
H11A H 0.8853 1.0343 0.8804 0.042 Uiso 1 1 calc R . .
C12 C 0.8127(3) 0.8797(3) 0.8688(2) 0.0289(7) Uani 1 1 d . . .
H12A H 0.7302 0.9185 0.8683 0.035 Uiso 1 1 calc R . .
C13 C 0.7483(3) 0.5371(3) 0.9404(2) 0.0275(7) Uani 1 1 d . . .
H13A H 0.8360 0.5132 0.9520 0.033 Uiso 1 1 calc R . .
H13B H 0.7048 0.5657 1.0048 0.033 Uiso 1 1 calc R . .
C14 C 0.6962(3) 0.4276(3) 0.9103(2) 0.0264(6) Uani 1 1 d . . .
H14A H 0.6061 0.4418 0.9219 0.032 Uiso 1 1 calc R . .
H14B H 0.7283 0.3533 0.9534 0.032 Uiso 1 1 calc R . .
C15 C 0.8918(3) 0.3121(2) 0.7725(2) 0.0239(6) Uani 1 1 d . . .
C16 C 0.9590(3) 0.2848(3) 0.8579(3) 0.0318(7) Uani 1 1 d . . .
H16A H 0.9248 0.3120 0.9222 0.038 Uiso 1 1 calc R . .
C17 C 1.0752(3) 0.2186(3) 0.8513(3) 0.0393(8) Uani 1 1 d . . .
H17A H 1.1207 0.2011 0.9105 0.047 Uiso 1 1 calc R . .
C18 C 1.1249(3) 0.1778(3) 0.7586(3) 0.0390(8) Uani 1 1 d . . .
H18A H 1.2043 0.1310 0.7545 0.047 Uiso 1 1 calc R . .
C19 C 1.0604(3) 0.2045(3) 0.6717(3) 0.0370(8) Uani 1 1 d . . .
H19A H 1.0951 0.1759 0.6081 0.044 Uiso 1 1 calc R . .
C20 C 0.9449(3) 0.2732(3) 0.6777(3) 0.0311(7) Uani 1 1 d . . .
H20A H 0.9015 0.2941 0.6175 0.037 Uiso 1 1 calc R . .
C21 C 0.6400(3) 0.2997(3) 0.7490(2) 0.0238(6) Uani 1 1 d . . .
C22 C 0.6784(3) 0.1779(3) 0.7309(2) 0.0278(7) Uani 1 1 d . . .
H22A H 0.7629 0.1456 0.7296 0.033 Uiso 1 1 calc R . .
C23 C 0.5947(3) 0.1033(3) 0.7149(2) 0.0331(7) Uani 1 1 d . . .
H23A H 0.6220 0.0205 0.7027 0.040 Uiso 1 1 calc R . .
C24 C 0.4718(3) 0.1495(3) 0.7168(3) 0.0388(8) Uani 1 1 d . . .
H24A H 0.4144 0.0981 0.7072 0.047 Uiso 1 1 calc R . .
C25 C 0.4322(3) 0.2703(3) 0.7326(3) 0.0399(8) Uani 1 1 d . . .
H25A H 0.3477 0.3023 0.7324 0.048 Uiso 1 1 calc R . .
C26 C 0.5155(3) 0.3448(3) 0.7487(3) 0.0335(7) Uani 1 1 d . . .
H26A H 0.4874 0.4278 0.7597 0.040 Uiso 1 1 calc R . .
C27 C 0.7559(3) 0.7631(3) 0.6106(2) 0.0239(6) Uani 1 1 d . . .
C28 C 0.8537(3) 0.8250(3) 0.6184(2) 0.0278(7) Uani 1 1 d . . .
H28A H 0.9178 0.7870 0.6596 0.033 Uiso 1 1 calc R . .
C29 C 0.8612(3) 0.9403(3) 0.5683(2) 0.0308(7) Uani 1 1 d . . .
H29A H 0.9291 0.9791 0.5769 0.037 Uiso 1 1 calc R . .
C30 C 0.7714(3) 0.9987(3) 0.5063(2) 0.0327(7) Uani 1 1 d . . .
C31 C 0.6743(3) 0.9377(3) 0.4958(3) 0.0331(7) Uani 1 1 d . . .
H31A H 0.6115 0.9746 0.4528 0.040 Uiso 1 1 calc R . .
C32 C 0.6678(3) 0.8231(3) 0.5474(2) 0.0298(7) Uani 1 1 d . . .
H32A H 0.5998 0.7845 0.5387 0.036 Uiso 1 1 calc R . .
C33 C 0.7772(4) 1.1234(3) 0.4519(3) 0.0544(11) Uani 1 1 d . . .
H33A H 0.8516 1.1518 0.4680 0.082 Uiso 1 1 calc R . .
H33B H 0.7056 1.1803 0.4748 0.082 Uiso 1 1 calc R . .
H33C H 0.7783 1.1191 0.3774 0.082 Uiso 1 1 calc R . .
C34 C 0.6650(3) 0.4684(3) 0.5052(2) 0.0310(7) Uani 1 1 d . . .
H34A H 0.5969 0.4568 0.5520 0.037 Uiso 1 1 calc R . .
C35 C 0.6707(3) 0.4254(3) 0.4094(3) 0.0375(8) Uani 1 1 d . . .
H35A H 0.6065 0.3875 0.3903 0.045 Uiso 1 1 calc R . .
C36 C 0.7704(4) 0.4381(3) 0.3421(3) 0.0460(9) Uani 1 1 d . . .
H36A H 0.7773 0.4074 0.2764 0.055 Uiso 1 1 calc R . .
C37 C 0.8602(4) 0.4959(3) 0.3713(3) 0.0477(10) Uani 1 1 d . . .
H37A H 0.9308 0.5048 0.3268 0.057 Uiso 1 1 calc R . .
C38 C 0.8452(3) 0.5409(3) 0.4672(3) 0.0348(8) Uani 1 1 d . . .
H38A H 0.9053 0.5848 0.4855 0.042 Uiso 1 1 calc R . .

loop_
_atom_site_aniso_label
_atom_site_aniso_U_11
_atom_site_aniso_U_22
_atom_site_aniso_U_33
_atom_site_aniso_U_23
_atom_site_aniso_U_13
_atom_site_aniso_U_12
Rh1 0.02396(13) 0.01618(12) 0.02373(13) -0.00248(8) -0.00203(9) -0.00593(8)
P1 0.0268(4) 0.0178(4) 0.0260(4) -0.0033(3) -0.0025(3) -0.0060(3)
P2 0.0245(4) 0.0182(4) 0.0260(4) -0.0026(3) -0.0017(3) -0.0068(3)
N1 0.0288(14) 0.0218(13) 0.0290(14) -0.0031(10) -0.0015(11) -0.0028(10)
C1 0.0263(15) 0.0168(14) 0.0335(17) -0.0046(12) 0.0013(13) -0.0083(12)
C2 0.0304(17) 0.0320(17) 0.0321(17) -0.0085(14) -0.0021(13) -0.0090(14)
C3 0.0287(18) 0.040(2) 0.049(2) -0.0070(17) -0.0083(15) -0.0041(15)
C4 0.0273(17) 0.0349(18) 0.051(2) -0.0120(16) 0.0068(15) -0.0073(14)
C5 0.0355(19) 0.0341(18) 0.0370(19) -0.0113(15) 0.0088(15) -0.0120(15)
C6 0.0299(17) 0.0291(16) 0.0327(17) -0.0054(13) 0.0010(13) -0.0098(13)
C7 0.0290(16) 0.0213(14) 0.0232(15) -0.0044(12) -0.0019(12) -0.0076(12)
C8 0.0315(17) 0.0277(16) 0.0313(17) -0.0042(13) -0.0049(13) -0.0044(13)
C9 0.0253(17) 0.044(2) 0.0379(19) -0.0036(15) -0.0045(14) -0.0079(15)
C10 0.0360(19) 0.041(2) 0.042(2) -0.0045(16) -0.0056(15) -0.0207(16)
C11 0.042(2) 0.0240(16) 0.042(2) -0.0023(14) -0.0080(16) -0.0138(14)
C12 0.0283(16) 0.0238(15) 0.0352(18) -0.0015(13) -0.0037(13) -0.0061(12)
C13 0.0395(18) 0.0201(14) 0.0238(15) -0.0021(12) -0.0007(13) -0.0082(13)
C14 0.0340(17) 0.0200(14) 0.0253(16) -0.0008(12) 0.0016(13) -0.0077(13)
C15 0.0239(15) 0.0166(13) 0.0333(17) -0.0039(12) -0.0012(12) -0.0085(11)
C16 0.0362(18) 0.0252(16) 0.0356(18) -0.0040(14) -0.0061(14) -0.0067(14)
C17 0.0355(19) 0.0335(18) 0.050(2) 0.0009(16) -0.0148(16) -0.0059(15)
C18 0.0247(17) 0.0262(17) 0.066(3) 0.0003(16) -0.0032(16) -0.0052(13)
C19 0.0333(18) 0.0281(17) 0.049(2) -0.0086(15) 0.0101(16) -0.0061(14)
C20 0.0322(18) 0.0297(17) 0.0330(18) -0.0075(14) 0.0019(14) -0.0094(14)
C21 0.0275(15) 0.0207(14) 0.0250(15) 0.0010(12) -0.0049(12) -0.0089(12)
C22 0.0291(16) 0.0245(15) 0.0317(17) -0.0088(13) -0.0004(13) -0.0068(12)
C23 0.0390(19) 0.0278(17) 0.0356(18) -0.0092(14) 0.0006(14) -0.0122(14)
C24 0.0359(19) 0.0377(19) 0.049(2) -0.0074(16) -0.0072(16) -0.0195(16)
C25 0.0264(17) 0.040(2) 0.056(2) -0.0003(17) -0.0106(16) -0.0090(15)
C26 0.0306(17) 0.0242(16) 0.046(2) -0.0010(14) -0.0064(15) -0.0056(13)
C27 0.0304(16) 0.0215(14) 0.0206(15) -0.0036(11) 0.0023(12) -0.0071(12)
C28 0.0318(17) 0.0241(15) 0.0281(16) 0.0003(12) -0.0023(13) -0.0071(13)
C29 0.0375(18) 0.0265(16) 0.0313(17) -0.0036(13) 0.0011(14) -0.0144(14)
C30 0.046(2) 0.0221(15) 0.0292(17) -0.0016(13) -0.0006(14) -0.0059(14)
C31 0.0389(19) 0.0244(16) 0.0347(18) -0.0026(13) -0.0094(14) 0.0026(14)
C32 0.0299(17) 0.0295(16) 0.0317(17) -0.0073(13) 0.0006(13) -0.0086(13)
C33 0.078(3) 0.0296(19) 0.056(3) 0.0087(18) -0.010(2) -0.0139(19)
C34 0.0348(18) 0.0265(16) 0.0330(18) -0.0046(13) -0.0056(14) -0.0060(13)
C35 0.049(2) 0.0271(17) 0.038(2) -0.0057(14) -0.0141(16) -0.0053(15)
C36 0.073(3) 0.0351(19) 0.0310(19) -0.0133(15) 0.0010(18) -0.0086(19)
C37 0.060(3) 0.045(2) 0.039(2) -0.0111(17) 0.0134(18) -0.0139(19)
C38 0.0392(19) 0.0308(17) 0.0363(19) -0.0063(14) 0.0018(15) -0.0112(15)

loop_
_geom_bond_atom_site_label_1
_geom_bond_atom_site_label_2
_geom_bond_distance
_geom_bond_site_symmetry_2
_geom_bond_publ_flag
Rh1 C27 2.097(3) . ?
Rh1 N1 2.132(3) . ?
Rh1 P1 2.1797(8) . ?
Rh1 P2 2.2481(8) . ?
P1 C7 1.830(3) . ?
P1 C1 1.838(3) . ?
P1 C13 1.855(3) . ?
P2 C21 1.831(3) . ?
P2 C15 1.835(3) . ?
P2 C14 1.852(3) . ?
N1 C38 1.334(4) . ?
N1 C34 1.346(4) . ?
C1 C6 1.391(4) . ?
C1 C2 1.393(4) . ?
C2 C3 1.392(4) . ?
C3 C4 1.385(5) . ?
C4 C5 1.377(5) . ?
C5 C6 1.383(4) . ?
C7 C12 1.396(4) . ?
C7 C8 1.399(4) . ?
C8 C9 1.384(4) . ?
C9 C10 1.380(5) . ?
C10 C11 1.383(5) . ?
C11 C12 1.398(4) . ?
C13 C14 1.533(4) . ?
C15 C16 1.382(4) . ?
C15 C20 1.405(4) . ?
C16 C17 1.381(5) . ?
C17 C18 1.377(5) . ?
C18 C19 1.380(5) . ?
C19 C20 1.385(4) . ?
C21 C22 1.394(4) . ?
C21 C26 1.396(4) . ?
C22 C23 1.388(4) . ?
C23 C24 1.379(5) . ?
C24 C25 1.378(5) . ?
C25 C26 1.384(4) . ?
C27 C32 1.382(4) . ?
C27 C28 1.397(4) . ?
C28 C29 1.397(4) . ?
C29 C30 1.381(4) . ?
C30 C31 1.390(5) . ?
C30 C33 1.508(4) . ?
C31 C32 1.396(4) . ?
C34 C35 1.380(4) . ?
C35 C36 1.372(5) . ?
C36 C37 1.374(5) . ?
C37 C38 1.385(5) . ?
